data_4305918
loop_
_publ_author_name
'Javier Ruiz'
'Maria J. Ant\'on'
'Maril\'in Vivanco'
'Marta E. G. Mosquera'
'Roberto Quesada'

_publ_contact_author
;      Marta E. G. Mosquera
       Departamento de Qu\'imica Inorg\'anica
       Facultad de Farmacia
       Universidad de Alcal\'a
       Campus Universitario
       28871 Alcal\'a de Henares
       Spain
;
_publ_contact_author_email martaeg.mosquera@uah.es
_publ_contact_author_fax '0034 91 8854683'
_publ_contact_author_phone '0034 91 8854779'
_publ_section_title
;
D+-\p-A-Charge-Transfer Molecules Based on Tricyanoquinodimethane and
Diphosphine Metal Complexes
;
_journal_name_full 'Inorganic Chemistry'
_journal_page_first 5540
_journal_page_last 5542
_journal_paper_doi 10.1021/ic8008333
_journal_volume 47
_journal_year 2008
_chemical_formula_sum 'C45 H35 Mn N5 O3 P2'
_chemical_formula_weight 810.66
_chemical_name_systematic
;
 ?
;
_space_group_IT_number 14
_symmetry_cell_setting monoclinic
_symmetry_space_group_name_Hall '-P 2yn'
_symmetry_space_group_name_H-M 'P 1 21/n 1'
_atom_sites_solution_hydrogens geom
_atom_sites_solution_primary direct
_atom_sites_solution_secondary difmap
_audit_creation_method SHELXL-97
_cell_angle_alpha 90.00
_cell_angle_beta 94.991(2)
_cell_angle_gamma 90.00
_cell_formula_units_Z 4
_cell_length_a 10.8831(5)
_cell_length_b 14.7738(7)
_cell_length_c 25.1259(9)
_cell_measurement_reflns_used 3452
_cell_measurement_temperature 120(2)
_cell_measurement_theta_max 70
_cell_measurement_theta_min 2
_cell_volume 4024.5(3)
_computing_cell_refinement 'HKL Scalepack (Otwinowski & Minor 1997)'
_computing_data_collection 'Collect (Nonius BV, 1997-2000) '
_computing_data_reduction 'HKL Denzo & Scalepack (Otwinowski & Minor 1997)'
_computing_molecular_graphics 'PLATON (Spek, 2000)'
_computing_publication_material 'SHELX-97 (Sheldrick, 1997)'
_computing_structure_refinement 'SHELXL-97 (Sheldrick, 1997)'
_computing_structure_solution 'SHELXS-97 (Sheldrick, 1997)'
_diffrn_ambient_temperature 120(2)
_diffrn_detector_area_resol_mean 9
_diffrn_measured_fraction_theta_full 0.985
_diffrn_measured_fraction_theta_max 0.985
_diffrn_measurement_device '95mm CCD camera on \k-goniostat'
_diffrn_measurement_device_type kappaCCD
_diffrn_measurement_method '\f and \w scans'
_diffrn_radiation_monochromator 'horizontally mounted graphite crystal'
_diffrn_radiation_source 'fine-focus sealed tube'
_diffrn_radiation_type CuK\a
_diffrn_radiation_wavelength 1.54184
_diffrn_reflns_av_R_equivalents 0.0461
_diffrn_reflns_av_sigmaI/netI 0.0790
_diffrn_reflns_limit_h_max 13
_diffrn_reflns_limit_h_min -13
_diffrn_reflns_limit_k_max 17
_diffrn_reflns_limit_k_min -17
_diffrn_reflns_limit_l_max 30
_diffrn_reflns_limit_l_min -30
_diffrn_reflns_number 14436
_diffrn_reflns_theta_full 69.75
_diffrn_reflns_theta_max 69.75
_diffrn_reflns_theta_min 3.47
_exptl_absorpt_coefficient_mu 3.797
_exptl_absorpt_correction_T_max 0.829
_exptl_absorpt_correction_T_min 0.470
_exptl_absorpt_correction_type refdelf
_exptl_absorpt_process_details
;
Parkin S,Moezzi B & Hope H, (1995) J. Appl. Cryst. 28, 53-56
Cubic fit to sin(theta)/lambda - 24 parameters
;
_exptl_crystal_colour 'dark green'
_exptl_crystal_density_diffrn 1.338
_exptl_crystal_density_method 'not measured'
_exptl_crystal_description prismatic
_exptl_crystal_F_000 1676
_exptl_crystal_size_max 0.25
_exptl_crystal_size_mid 0.12
_exptl_crystal_size_min 0.05
_refine_diff_density_max 0.460
_refine_diff_density_min -0.324
_refine_diff_density_rms 0.058
_refine_ls_extinction_method none
_refine_ls_goodness_of_fit_ref 0.954
_refine_ls_hydrogen_treatment mixed
_refine_ls_matrix_type full
_refine_ls_number_parameters 529
_refine_ls_number_reflns 7483
_refine_ls_number_restraints 0
_refine_ls_restrained_S_all 0.954
_refine_ls_R_factor_all 0.0826
_refine_ls_R_factor_gt 0.0440
_refine_ls_shift/su_max 0.001
_refine_ls_shift/su_mean 0.000
_refine_ls_structure_factor_coef Fsqd
_refine_ls_weighting_details 'calc w=1/[\s^2^(Fo^2^)+(0.0473P)^2^+0.0000P] where P=(Fo^2^+2Fc^2^)/3'
_refine_ls_weighting_scheme calc
_refine_ls_wR_factor_gt 0.0917
_refine_ls_wR_factor_ref 0.1066
_reflns_number_gt 4885
_reflns_number_total 7483
_reflns_threshold_expression >2sigma(I)
_cod_data_source_file ic8008333-file004_2.cif
_cod_data_source_block 4a
_cod_depositor_comments
;
The following automatic conversions were performed:
'_symmetry_cell_setting' value 'Monoclinic' changed to 'monoclinic'
according to '/home/saulius/struct/CIF-dictionaries/cif_core.dic'
dictionary named 'cif_core.dic' version 2.4.1 from 2010-06-29.

Automatic conversion script
Id: cif_fix_enum 1527 2010-12-29 10:47:43Z saulius 
;
_cod_database_code 4305918

loop_
_symmetry_equiv_pos_as_xyz
'x, y, z'
'-x+1/2, y+1/2, -z+1/2'
'-x, -y, -z'
'x-1/2, -y-1/2, z-1/2'

loop_
_atom_site_label
_atom_site_type_symbol
_atom_site_fract_x
_atom_site_fract_y
_atom_site_fract_z
_atom_site_U_iso_or_equiv
_atom_site_adp_type
_atom_site_occupancy
_atom_site_symmetry_multiplicity
_atom_site_calc_flag
_atom_site_refinement_flags
_atom_site_disorder_assembly
_atom_site_disorder_group
Mn1 Mn 0.90683(4) 0.46968(3) 0.762509(16) 0.03063(14) Uani 1 1 d . . .
P1 P 0.76552(6) 0.41801(5) 0.81926(3) 0.02938(18) Uani 1 1 d . . .
P2 P 1.00045(6) 0.35590(5) 0.81475(3) 0.02883(18) Uani 1 1 d . . .
N5 N 0.9919(2) 0.59404(16) 0.85744(9) 0.0356(6) Uani 1 1 d . . .
C1 C 0.8738(3) 0.3418(2) 0.85761(12) 0.0331(7) Uani 1 1 d . . .
C2 C 1.0388(3) 0.50010(19) 0.72619(11) 0.0344(7) Uani 1 1 d . . .
O2 O 1.11984(19) 0.52147(14) 0.70260(8) 0.0441(5) Uani 1 1 d . . .
C3 C 0.8535(3) 0.3875(2) 0.71062(11) 0.0350(7) Uani 1 1 d . . .
O3 O 0.82142(19) 0.33747(15) 0.67796(8) 0.0473(5) Uani 1 1 d . . .
C4 C 0.8123(3) 0.5584(2) 0.72915(12) 0.0395(7) Uani 1 1 d . . .
O4 O 0.75448(19) 0.61432(15) 0.70711(9) 0.0560(6) Uani 1 1 d . . .
C5 C 0.9611(2) 0.55025(19) 0.82083(11) 0.0319(7) Uani 1 1 d . . .
C6 C 1.0249(3) 0.6448(2) 0.90729(11) 0.0393(7) Uani 1 1 d . . .
C7 C 1.1502(3) 0.6870(2) 0.90372(13) 0.0539(9) Uani 1 1 d . . .
H7A H 1.1462 0.7294 0.8747 0.081 Uiso 1 1 calc R . .
H7B H 1.2092 0.6406 0.8977 0.081 Uiso 1 1 calc R . .
H7C H 1.1750 0.7179 0.9365 0.081 Uiso 1 1 calc R . .
C8 C 0.9259(3) 0.7160(2) 0.91162(15) 0.0664(11) Uani 1 1 d . . .
H8A H 0.9269 0.7575 0.8823 0.100 Uiso 1 1 calc R . .
H8B H 0.9416 0.7483 0.9447 0.100 Uiso 1 1 calc R . .
H8C H 0.8467 0.6872 0.9106 0.100 Uiso 1 1 calc R . .
C9 C 1.0264(4) 0.5773(2) 0.95274(12) 0.0718(12) Uani 1 1 d . . .
H9A H 1.0898 0.5331 0.9490 0.108 Uiso 1 1 calc R . .
H9B H 0.9478 0.5475 0.9519 0.108 Uiso 1 1 calc R . .
H9C H 1.0425 0.6084 0.9862 0.108 Uiso 1 1 calc R . .
C11 C 0.6315(2) 0.35172(18) 0.79561(11) 0.0310(6) Uani 1 1 d . . .
C12 C 0.5696(3) 0.3703(2) 0.74621(11) 0.0384(7) Uani 1 1 d . . .
H12 H 0.6013 0.4129 0.7238 0.046 Uiso 1 1 calc R . .
C13 C 0.4607(3) 0.3255(2) 0.73012(13) 0.0477(8) Uani 1 1 d . . .
H13 H 0.4188 0.3385 0.6971 0.057 Uiso 1 1 calc R . .
C14 C 0.4149(3) 0.2620(2) 0.76300(14) 0.0504(9) Uani 1 1 d . . .
H14 H 0.3420 0.2318 0.7521 0.061 Uiso 1 1 calc R . .
C15 C 0.4758(3) 0.2423(2) 0.81214(13) 0.0466(8) Uani 1 1 d . . .
H15 H 0.4442 0.1988 0.8340 0.056 Uiso 1 1 calc R . .
C16 C 0.5840(3) 0.28733(19) 0.82894(12) 0.0389(7) Uani 1 1 d . . .
H16 H 0.6247 0.2747 0.8622 0.047 Uiso 1 1 calc R . .
C21 C 1.0321(2) 0.24640(18) 0.78688(10) 0.0286(6) Uani 1 1 d . . .
C22 C 1.0778(2) 0.2422(2) 0.73676(10) 0.0337(7) Uani 1 1 d . . .
H22 H 1.0844 0.2946 0.7167 0.040 Uiso 1 1 calc R . .
C23 C 1.1135(3) 0.1592(2) 0.71690(11) 0.0378(7) Uani 1 1 d . . .
H23 H 1.1441 0.1562 0.6835 0.045 Uiso 1 1 calc R . .
C24 C 1.1038(3) 0.0818(2) 0.74634(12) 0.0402(7) Uani 1 1 d . . .
H24 H 1.1267 0.0265 0.7326 0.048 Uiso 1 1 calc R . .
C25 C 1.0602(3) 0.08540(19) 0.79647(11) 0.0389(7) Uani 1 1 d . . .
H25 H 1.0551 0.0328 0.8165 0.047 Uiso 1 1 calc R . .
C26 C 1.0242(3) 0.16688(18) 0.81672(11) 0.0361(7) Uani 1 1 d . . .
H26 H 0.9945 0.1691 0.8503 0.043 Uiso 1 1 calc R . .
C31 C 0.7030(2) 0.49349(18) 0.86725(10) 0.0295(6) Uani 1 1 d . . .
C32 C 0.6586(2) 0.57890(19) 0.85108(11) 0.0341(7) Uani 1 1 d . . .
H32 H 0.6669 0.5987 0.8164 0.041 Uiso 1 1 calc R . .
C33 C 0.6023(3) 0.63405(19) 0.88623(11) 0.0371(7) Uani 1 1 d . . .
H33 H 0.5726 0.6906 0.8751 0.044 Uiso 1 1 calc R . .
C34 C 0.5903(3) 0.60563(19) 0.93763(11) 0.0381(7) Uani 1 1 d . . .
H34 H 0.5520 0.6428 0.9611 0.046 Uiso 1 1 calc R . .
C35 C 0.6352(3) 0.52148(19) 0.95446(11) 0.0368(7) Uani 1 1 d . . .
H35 H 0.6277 0.5026 0.9894 0.044 Uiso 1 1 calc R . .
C36 C 0.6909(2) 0.46558(19) 0.91961(11) 0.0335(7) Uani 1 1 d . . .
H36 H 0.7205 0.4092 0.9311 0.040 Uiso 1 1 calc R . .
C41 C 1.1403(2) 0.37475(17) 0.85821(10) 0.0294(6) Uani 1 1 d . . .
C42 C 1.2302(3) 0.43316(19) 0.84352(11) 0.0356(7) Uani 1 1 d . . .
H42 H 1.2148 0.4692 0.8133 0.043 Uiso 1 1 calc R . .
C43 C 1.3431(3) 0.4386(2) 0.87329(11) 0.0381(7) Uani 1 1 d . . .
H43 H 1.4029 0.4786 0.8632 0.046 Uiso 1 1 calc R . .
C44 C 1.3670(3) 0.38492(19) 0.91786(11) 0.0364(7) Uani 1 1 d . . .
H44 H 1.4439 0.3871 0.9372 0.044 Uiso 1 1 calc R . .
C45 C 1.2765(3) 0.32786(19) 0.93371(11) 0.0374(7) Uani 1 1 d . . .
H45 H 1.2917 0.2930 0.9644 0.045 Uiso 1 1 calc R . .
C46 C 1.1638(3) 0.32234(19) 0.90440(11) 0.0355(7) Uani 1 1 d . . .
H46 H 1.1033 0.2838 0.9153 0.043 Uiso 1 1 calc R . .
N50 N 0.6327(2) 0.25659(18) 0.96810(10) 0.0486(7) Uani 1 1 d . . .
N52 N 0.6560(3) 0.14885(18) 1.12930(11) 0.0517(7) Uani 1 1 d . . .
N60 N -0.0130(3) -0.05452(19) 0.89143(11) 0.0564(8) Uani 1 1 d . . .
N61 N 0.0429(2) -0.18092(19) 1.04805(10) 0.0502(7) Uani 1 1 d . . .
C50 C 0.5945(3) 0.2060(2) 0.99708(12) 0.0360(7) Uani 1 1 d . . .
C51 C 0.5473(3) 0.14461(18) 1.03406(11) 0.0347(7) Uani 1 1 d . . .
C52 C 0.6073(3) 0.14652(19) 1.08664(13) 0.0372(7) Uani 1 1 d . . .
C53 C 0.4419(3) 0.09102(18) 1.02050(11) 0.0331(7) Uani 1 1 d . . .
C54 C 0.3781(3) 0.0938(2) 0.96855(12) 0.0359(7) Uani 1 1 d . . .
C55 C 0.2755(3) 0.04316(19) 0.95580(12) 0.0372(7) Uani 1 1 d . . .
C56 C 0.2268(2) -0.01532(18) 0.99386(11) 0.0321(7) Uani 1 1 d . . .
C57 C 0.2911(3) -0.0190(2) 1.04547(12) 0.0363(7) Uani 1 1 d . . .
C58 C 0.3932(3) 0.03228(19) 1.05839(12) 0.0364(7) Uani 1 1 d . . .
C59 C 0.1192(3) -0.06736(19) 0.98103(11) 0.0356(7) Uani 1 1 d . . .
C60 C 0.0477(3) -0.0598(2) 0.93119(13) 0.0416(8) Uani 1 1 d . . .
C61 C 0.0763(3) -0.1295(2) 1.01830(12) 0.0387(7) Uani 1 1 d . . .
H1 H 0.844(2) 0.2860(19) 0.8610(10) 0.031(8) Uiso 1 1 d . . .
H2 H 0.894(3) 0.367(2) 0.8898(12) 0.048(9) Uiso 1 1 d . . .
H54 H 0.412(2) 0.1325(18) 0.9412(10) 0.037(8) Uiso 1 1 d . . .
H56 H 0.435(2) 0.0271(17) 1.0928(10) 0.031(7) Uiso 1 1 d . . .
H57 H 0.262(2) -0.0560(18) 1.0726(11) 0.039(8) Uiso 1 1 d . . .
H55 H 0.232(3) 0.0453(18) 0.9211(11) 0.042(8) Uiso 1 1 d . . .

loop_
_atom_site_aniso_label
_atom_site_aniso_U_11
_atom_site_aniso_U_22
_atom_site_aniso_U_33
_atom_site_aniso_U_23
_atom_site_aniso_U_13
_atom_site_aniso_U_12
Mn1 0.0298(3) 0.0337(3) 0.0283(3) 0.0024(2) 0.00200(19) -0.0020(2)
P1 0.0275(4) 0.0313(4) 0.0292(4) -0.0006(3) 0.0017(3) -0.0014(3)
P2 0.0266(4) 0.0320(4) 0.0280(4) 0.0006(3) 0.0027(3) -0.0019(3)
N5 0.0339(14) 0.0343(13) 0.0386(15) 0.0006(12) 0.0034(11) -0.0078(11)
C1 0.0313(17) 0.0350(18) 0.0334(18) -0.0013(14) 0.0053(14) -0.0002(14)
C2 0.0343(18) 0.0367(16) 0.0313(16) 0.0026(13) -0.0025(14) 0.0026(14)
O2 0.0396(13) 0.0494(13) 0.0450(13) 0.0033(10) 0.0124(10) -0.0029(10)
C3 0.0293(17) 0.0441(18) 0.0321(17) 0.0025(14) 0.0052(13) 0.0025(14)
O3 0.0462(13) 0.0572(14) 0.0374(12) -0.0132(11) -0.0023(10) -0.0011(11)
C4 0.0294(17) 0.0478(19) 0.0419(19) 0.0050(15) 0.0063(14) -0.0068(15)
O4 0.0396(13) 0.0583(15) 0.0692(16) 0.0279(13) -0.0011(11) 0.0046(12)
C5 0.0272(16) 0.0343(16) 0.0338(17) 0.0061(13) 0.0014(13) -0.0022(13)
C6 0.0421(18) 0.0402(17) 0.0352(17) -0.0059(14) 0.0006(14) -0.0117(15)
C7 0.050(2) 0.062(2) 0.048(2) -0.0040(17) -0.0028(16) -0.0223(18)
C8 0.051(2) 0.067(2) 0.080(3) -0.038(2) -0.0022(19) -0.0056(19)
C9 0.108(3) 0.069(3) 0.036(2) 0.0058(18) -0.001(2) -0.038(2)
C11 0.0276(15) 0.0334(15) 0.0321(16) -0.0075(13) 0.0039(13) -0.0008(12)
C12 0.0334(17) 0.0395(17) 0.0415(18) -0.0062(14) -0.0004(14) -0.0004(14)
C13 0.0387(19) 0.053(2) 0.049(2) -0.0142(16) -0.0082(16) 0.0001(16)
C14 0.0301(18) 0.052(2) 0.069(2) -0.0222(19) 0.0027(17) -0.0111(16)
C15 0.0418(19) 0.0428(18) 0.057(2) -0.0104(16) 0.0138(17) -0.0113(15)
C16 0.0364(18) 0.0391(17) 0.0422(18) -0.0047(14) 0.0084(14) -0.0048(14)
C21 0.0258(15) 0.0336(15) 0.0264(15) -0.0005(12) 0.0025(12) -0.0041(12)
C22 0.0268(16) 0.0408(17) 0.0331(17) 0.0003(13) 0.0008(13) -0.0011(13)
C23 0.0301(17) 0.055(2) 0.0286(16) -0.0043(14) 0.0016(13) -0.0021(15)
C24 0.0351(17) 0.0420(18) 0.0438(19) -0.0112(15) 0.0055(14) 0.0014(14)
C25 0.0444(19) 0.0346(17) 0.0378(18) -0.0004(14) 0.0038(14) 0.0003(14)
C26 0.0375(17) 0.0368(17) 0.0346(17) -0.0009(13) 0.0067(13) -0.0024(14)
C31 0.0226(15) 0.0347(15) 0.0312(16) -0.0043(12) 0.0026(12) -0.0027(12)
C32 0.0334(16) 0.0383(17) 0.0302(16) 0.0029(13) 0.0003(13) 0.0007(13)
C33 0.0392(18) 0.0354(16) 0.0362(17) -0.0014(14) 0.0002(14) 0.0031(14)
C34 0.0366(17) 0.0386(17) 0.0395(18) -0.0105(14) 0.0055(14) -0.0002(14)
C35 0.0366(17) 0.0425(18) 0.0316(16) -0.0054(14) 0.0042(13) -0.0030(14)
C36 0.0302(16) 0.0336(16) 0.0372(17) 0.0014(13) 0.0049(13) -0.0024(13)
C41 0.0290(16) 0.0301(15) 0.0291(15) -0.0006(12) 0.0029(12) -0.0010(12)
C42 0.0305(16) 0.0419(17) 0.0345(17) 0.0069(13) 0.0041(13) -0.0006(14)
C43 0.0305(17) 0.0465(18) 0.0374(18) 0.0030(14) 0.0040(13) -0.0068(14)
C44 0.0296(16) 0.0418(17) 0.0372(17) -0.0026(14) -0.0006(13) -0.0008(14)
C45 0.0390(18) 0.0384(17) 0.0332(17) 0.0028(13) -0.0058(14) -0.0023(14)
C46 0.0352(17) 0.0371(16) 0.0339(17) 0.0043(13) 0.0014(14) -0.0061(13)
N50 0.0483(17) 0.0422(15) 0.0546(17) 0.0091(14) 0.0003(14) -0.0080(13)
N52 0.0603(19) 0.0559(17) 0.0401(17) -0.0087(14) 0.0102(14) -0.0206(15)
N60 0.0606(19) 0.066(2) 0.0422(17) 0.0051(14) 0.0002(15) -0.0190(15)
N61 0.0504(17) 0.0554(17) 0.0447(17) 0.0026(14) 0.0047(13) -0.0196(14)
C50 0.0342(17) 0.0348(17) 0.0388(18) -0.0039(14) 0.0027(14) -0.0038(14)
C51 0.0392(17) 0.0322(15) 0.0335(17) -0.0042(13) 0.0069(14) -0.0056(14)
C52 0.0419(19) 0.0321(16) 0.0395(19) -0.0028(14) 0.0133(15) -0.0122(14)
C53 0.0388(17) 0.0296(15) 0.0317(16) -0.0036(12) 0.0083(13) -0.0037(13)
C54 0.0372(18) 0.0344(16) 0.0370(18) 0.0036(14) 0.0093(14) -0.0035(14)
C55 0.0414(19) 0.0379(17) 0.0323(18) 0.0025(14) 0.0037(15) -0.0051(14)
C56 0.0328(16) 0.0302(15) 0.0341(17) -0.0033(12) 0.0073(13) -0.0037(13)
C57 0.0411(19) 0.0382(17) 0.0307(17) -0.0012(14) 0.0100(14) -0.0070(15)
C58 0.0407(19) 0.0390(17) 0.0303(17) -0.0011(14) 0.0071(14) -0.0047(14)
C59 0.0368(17) 0.0360(16) 0.0346(17) -0.0012(13) 0.0073(14) -0.0062(14)
C60 0.0435(19) 0.0410(18) 0.041(2) 0.0014(15) 0.0094(16) -0.0118(15)
C61 0.0392(18) 0.0398(18) 0.0372(18) -0.0046(15) 0.0045(15) -0.0119(15)

loop_
_atom_type_symbol
_atom_type_description
_atom_type_scat_dispersion_real
_atom_type_scat_dispersion_imag
_atom_type_scat_source
Mn Mn -0.5299 2.8052 'International Tables Vol C Tables 4.2.6.8 and 6.1.1.4'
P P 0.2955 0.4335 'International Tables Vol C Tables 4.2.6.8 and 6.1.1.4'
N N 0.0311 0.0180 'International Tables Vol C Tables 4.2.6.8 and 6.1.1.4'
C C 0.0181 0.0091 'International Tables Vol C Tables 4.2.6.8 and 6.1.1.4'
H H 0.0000 0.0000 'International Tables Vol C Tables 4.2.6.8 and 6.1.1.4'
O O 0.0492 0.0322 'International Tables Vol C Tables 4.2.6.8 and 6.1.1.4'

loop_
_geom_angle_atom_site_label_1
_geom_angle_atom_site_label_2
_geom_angle_atom_site_label_3
_geom_angle
_geom_angle_site_symmetry_1
_geom_angle_site_symmetry_3
_geom_angle_publ_flag
C2 Mn1 C4 91.72(12) . . ?
C2 Mn1 C3 91.25(12) . . ?
C4 Mn1 C3 91.01(13) . . ?
C2 Mn1 C5 91.45(12) . . ?
C4 Mn1 C5 91.65(13) . . ?
C3 Mn1 C5 176.15(12) . . ?
C2 Mn1 P2 97.81(9) . . ?
C4 Mn1 P2 170.18(9) . . ?
C3 Mn1 P2 91.10(9) . . ?
C5 Mn1 P2 85.82(8) . . ?
C2 Mn1 P1 169.58(9) . . ?
C4 Mn1 P1 98.14(9) . . ?
C3 Mn1 P1 91.91(9) . . ?
C5 Mn1 P1 84.96(8) . . ?
P2 Mn1 P1 72.21(3) . . ?
C11 P1 C31 102.24(12) . . ?
C11 P1 C1 107.54(14) . . ?
C31 P1 C1 106.72(13) . . ?
C11 P1 Mn1 122.31(9) . . ?
C31 P1 Mn1 120.87(9) . . ?
C1 P1 Mn1 95.43(10) . . ?
C21 P2 C41 101.08(12) . . ?
C21 P2 C1 107.71(14) . . ?
C41 P2 C1 107.32(13) . . ?
C21 P2 Mn1 121.31(9) . . ?
C41 P2 Mn1 122.30(9) . . ?
C1 P2 Mn1 95.71(10) . . ?
C5 N5 C6 174.9(3) . . ?
P2 C1 P1 95.90(14) . . ?
P2 C1 H1 117.4(17) . . ?
P1 C1 H1 113.1(17) . . ?
P2 C1 H2 109.7(19) . . ?
P1 C1 H2 108.0(19) . . ?
H1 C1 H2 111(3) . . ?
O2 C2 Mn1 177.9(3) . . ?
O3 C3 Mn1 178.9(3) . . ?
O4 C4 Mn1 178.4(3) . . ?
N5 C5 Mn1 176.0(2) . . ?
N5 C6 C7 108.3(2) . . ?
N5 C6 C9 106.9(2) . . ?
C7 C6 C9 111.5(3) . . ?
N5 C6 C8 106.9(2) . . ?
C7 C6 C8 111.6(3) . . ?
C9 C6 C8 111.3(3) . . ?
C6 C7 H7A 109.5 . . ?
C6 C7 H7B 109.5 . . ?
H7A C7 H7B 109.5 . . ?
C6 C7 H7C 109.5 . . ?
H7A C7 H7C 109.5 . . ?
H7B C7 H7C 109.5 . . ?
C6 C8 H8A 109.5 . . ?
C6 C8 H8B 109.5 . . ?
H8A C8 H8B 109.5 . . ?
C6 C8 H8C 109.5 . . ?
H8A C8 H8C 109.5 . . ?
H8B C8 H8C 109.5 . . ?
C6 C9 H9A 109.5 . . ?
C6 C9 H9B 109.5 . . ?
H9A C9 H9B 109.5 . . ?
C6 C9 H9C 109.5 . . ?
H9A C9 H9C 109.5 . . ?
H9B C9 H9C 109.5 . . ?
C12 C11 C16 119.7(3) . . ?
C12 C11 P1 120.0(2) . . ?
C16 C11 P1 120.0(2) . . ?
C13 C12 C11 120.1(3) . . ?
C13 C12 H12 119.9 . . ?
C11 C12 H12 119.9 . . ?
C14 C13 C12 119.8(3) . . ?
C14 C13 H13 120.1 . . ?
C12 C13 H13 120.1 . . ?
C13 C14 C15 120.7(3) . . ?
C13 C14 H14 119.6 . . ?
C15 C14 H14 119.6 . . ?
C14 C15 C16 120.0(3) . . ?
C14 C15 H15 120.0 . . ?
C16 C15 H15 120.0 . . ?
C15 C16 C11 119.6(3) . . ?
C15 C16 H16 120.2 . . ?
C11 C16 H16 120.2 . . ?
C22 C21 C26 119.3(2) . . ?
C22 C21 P2 119.0(2) . . ?
C26 C21 P2 121.4(2) . . ?
C23 C22 C21 119.7(3) . . ?
C23 C22 H22 120.2 . . ?
C21 C22 H22 120.2 . . ?
C24 C23 C22 120.3(3) . . ?
C24 C23 H23 119.9 . . ?
C22 C23 H23 119.9 . . ?
C23 C24 C25 120.5(3) . . ?
C23 C24 H24 119.8 . . ?
C25 C24 H24 119.8 . . ?
C26 C25 C24 120.0(3) . . ?
C26 C25 H25 120.0 . . ?
C24 C25 H25 120.0 . . ?
C25 C26 C21 120.2(3) . . ?
C25 C26 H26 119.9 . . ?
C21 C26 H26 119.9 . . ?
C36 C31 C32 118.8(2) . . ?
C36 C31 P1 121.0(2) . . ?
C32 C31 P1 120.0(2) . . ?
C33 C32 C31 120.5(3) . . ?
C33 C32 H32 119.8 . . ?
C31 C32 H32 119.8 . . ?
C34 C33 C32 120.2(3) . . ?
C34 C33 H33 119.9 . . ?
C32 C33 H33 119.9 . . ?
C33 C34 C35 120.0(3) . . ?
C33 C34 H34 120.0 . . ?
C35 C34 H34 120.0 . . ?
C34 C35 C36 120.3(3) . . ?
C34 C35 H35 119.9 . . ?
C36 C35 H35 119.9 . . ?
C35 C36 C31 120.2(3) . . ?
C35 C36 H36 119.9 . . ?
C31 C36 H36 119.9 . . ?
C42 C41 C46 119.0(3) . . ?
C42 C41 P2 120.8(2) . . ?
C46 C41 P2 119.8(2) . . ?
C41 C42 C43 120.6(3) . . ?
C41 C42 H42 119.7 . . ?
C43 C42 H42 119.7 . . ?
C44 C43 C42 120.1(3) . . ?
C44 C43 H43 120.0 . . ?
C42 C43 H43 120.0 . . ?
C43 C44 C45 119.7(3) . . ?
C43 C44 H44 120.1 . . ?
C45 C44 H44 120.1 . . ?
C46 C45 C44 120.4(3) . . ?
C46 C45 H45 119.8 . . ?
C44 C45 H45 119.8 . . ?
C45 C46 C41 120.1(3) . . ?
C45 C46 H46 120.0 . . ?
C41 C46 H46 120.0 . . ?
N50 C50 C51 178.7(3) . . ?
C53 C51 C52 122.2(2) . . ?
C53 C51 C50 122.1(3) . . ?
C52 C51 C50 115.5(2) . . ?
N52 C52 C51 179.4(3) . . ?
C51 C53 C58 121.5(3) . . ?
C51 C53 C54 121.8(2) . . ?
C58 C53 C54 116.8(3) . . ?
C55 C54 C53 121.7(3) . . ?
C55 C54 H54 120.4(15) . . ?
C53 C54 H54 117.9(16) . . ?
C54 C55 C56 121.4(3) . . ?
C54 C55 H55 122.0(17) . . ?
C56 C55 H55 116.5(17) . . ?
C59 C56 C57 121.3(3) . . ?
C59 C56 C55 121.7(3) . . ?
C57 C56 C55 117.0(3) . . ?
C58 C57 C56 121.6(3) . . ?
C58 C57 H57 117.8(17) . . ?
C56 C57 H57 120.5(17) . . ?
C57 C58 C53 121.5(3) . . ?
C57 C58 H56 119.4(16) . . ?
C53 C58 H56 119.0(16) . . ?
C56 C59 C60 122.5(3) . . ?
C56 C59 C61 120.9(3) . . ?
C60 C59 C61 116.6(3) . . ?
N60 C60 C59 178.1(3) . . ?
N61 C61 C59 178.8(3) . . ?

loop_
_geom_bond_atom_site_label_1
_geom_bond_atom_site_label_2
_geom_bond_distance
_geom_bond_site_symmetry_2
_geom_bond_publ_flag
Mn1 C2 1.823(3) . ?
Mn1 C4 1.825(3) . ?
Mn1 C3 1.838(3) . ?
Mn1 C5 1.940(3) . ?
Mn1 P2 2.3139(8) . ?
Mn1 P1 2.3159(8) . ?
P1 C11 1.813(3) . ?
P1 C31 1.817(3) . ?
P1 C1 1.841(3) . ?
P2 C21 1.808(3) . ?
P2 C41 1.816(3) . ?
P2 C1 1.833(3) . ?
N5 C5 1.150(3) . ?
N5 C6 1.477(4) . ?
C1 H1 0.89(3) . ?
C1 H2 0.90(3) . ?
C2 O2 1.149(3) . ?
C3 O3 1.137(3) . ?
C4 O4 1.151(3) . ?
C6 C7 1.510(4) . ?
C6 C9 1.515(4) . ?
C6 C8 1.516(4) . ?
C7 H7A 0.9600 . ?
C7 H7B 0.9600 . ?
C7 H7C 0.9600 . ?
C8 H8A 0.9600 . ?
C8 H8B 0.9600 . ?
C8 H8C 0.9600 . ?
C9 H9A 0.9600 . ?
C9 H9B 0.9600 . ?
C9 H9C 0.9600 . ?
C11 C12 1.387(4) . ?
C11 C16 1.396(4) . ?
C12 C13 1.387(4) . ?
C12 H12 0.9300 . ?
C13 C14 1.373(4) . ?
C13 H13 0.9300 . ?
C14 C15 1.380(4) . ?
C14 H14 0.9300 . ?
C15 C16 1.386(4) . ?
C15 H15 0.9300 . ?
C16 H16 0.9300 . ?
C21 C22 1.395(4) . ?
C21 C26 1.400(4) . ?
C22 C23 1.392(4) . ?
C22 H22 0.9300 . ?
C23 C24 1.370(4) . ?
C23 H23 0.9300 . ?
C24 C25 1.385(4) . ?
C24 H24 0.9300 . ?
C25 C26 1.377(4) . ?
C25 H25 0.9300 . ?
C26 H26 0.9300 . ?
C31 C36 1.396(4) . ?
C31 C32 1.399(4) . ?
C32 C33 1.383(4) . ?
C32 H32 0.9300 . ?
C33 C34 1.375(4) . ?
C33 H33 0.9300 . ?
C34 C35 1.388(4) . ?
C34 H34 0.9300 . ?
C35 C36 1.382(4) . ?
C35 H35 0.9300 . ?
C36 H36 0.9300 . ?
C41 C42 1.379(4) . ?
C41 C46 1.400(4) . ?
C42 C43 1.385(4) . ?
C42 H42 0.9300 . ?
C43 C44 1.379(4) . ?
C43 H43 0.9300 . ?
C44 C45 1.382(4) . ?
C44 H44 0.9300 . ?
C45 C46 1.377(4) . ?
C45 H45 0.9300 . ?
C46 H46 0.9300 . ?
N50 C50 1.147(3) . ?
N52 C52 1.154(3) . ?
N60 C60 1.151(4) . ?
N61 C61 1.147(3) . ?
C50 C51 1.426(4) . ?
C51 C53 1.411(4) . ?
C51 C52 1.422(4) . ?
C53 C58 1.424(4) . ?
C53 C54 1.425(4) . ?
C54 C55 1.358(4) . ?
C54 H54 0.99(3) . ?
C55 C56 1.425(4) . ?
C55 H55 0.96(3) . ?
C56 C59 1.415(4) . ?
C56 C57 1.420(4) . ?
C57 C58 1.361(4) . ?
C57 H57 0.95(3) . ?
C58 H56 0.94(3) . ?
C59 C60 1.420(4) . ?
C59 C61 1.419(4) . ?
